data_4303071
loop_
_publ_author_name
'Mei-Ling Feng'
'Dong Ye'
'Xiao-Ying Huang'

_publ_contact_author_address
;
State Key Laboratory of Structural Chemistry
Fujian Institute of Research on the Structure of Matter
Chinese Academy of Sciences
Fuzhou, Fujian 350002
P. R. CHINA
;
_publ_contact_author_email xyhuang@fjirsm.ac.cn
_publ_contact_author_fax 86-59183793727
_publ_contact_author_name 'Prof Xiao-Ying Huang'
_publ_contact_author_phone 86-59183793727
_publ_section_title
;
Quaternary Tin(IV) Antimony(III) Sulfide Decorated with Lanthanum(III)
Ethylenediamine Complexes: [La(en)4SbSnS5]2.0.5H2O
;
_journal_name_full 'Inorganic Chemistry'
_journal_page_first 8060
_journal_page_last 8062
_journal_paper_doi 10.1021/ic901044k
_journal_volume 48
_journal_year 2009
_chemical_formula_moiety 'C16 H64 La2 N16 S10 Sb2 Sn2, 0.5(H2 O)'
_chemical_formula_sum 'C16 H65 La2 N16 O0.5 S10 Sb2 Sn2'
_chemical_formula_weight 1569.14
_chemical_name_systematic
; 
 ? 
;
_space_group_IT_number 14
_symmetry_cell_setting monoclinic
_symmetry_space_group_name_Hall '-P 2yn'
_symmetry_space_group_name_H-M 'P 1 21/n 1'
_atom_sites_solution_hydrogens geom
_atom_sites_solution_primary direct
_atom_sites_solution_secondary difmap
_audit_creation_method SHELXL-97
_cell_angle_alpha 90.00
_cell_angle_beta 99.107(7)
_cell_angle_gamma 90.00
_cell_formula_units_Z 2
_cell_length_a 10.801(4)
_cell_length_b 16.336(5)
_cell_length_c 14.311(5)
_cell_measurement_reflns_used 6268
_cell_measurement_temperature 293(2)
_cell_measurement_theta_max 27.4758
_cell_measurement_theta_min 3.1409
_cell_volume 2493.3(15)
_computing_cell_refinement 'CrystalClear (Rigaku/MSC Inc., 2005)'
_computing_data_collection 'CrystalClear (Rigaku/MSC Inc., 2005)'
_computing_data_reduction 'CrystalClear (Rigaku/MSC Inc., 2005)'
_computing_molecular_graphics 'Diamond 3.0'
_computing_publication_material 'Windows Word 2003'
_computing_structure_refinement 'SHELXL-97 (Sheldrick, 1997)'
_computing_structure_solution 'SHELXS-97 (Sheldrick, 1990)'
_diffrn_ambient_temperature 293(2)
_diffrn_detector_area_resol_mean 14.6306
_diffrn_measured_fraction_theta_full 0.997
_diffrn_measured_fraction_theta_max 0.997
_diffrn_measurement_device_type 'Mercury70 (2x2 bin mode)'
_diffrn_measurement_method CCD_Profile_fitting
_diffrn_radiation_monochromator graphite
_diffrn_radiation_source 'fine-focus sealed tube'
_diffrn_radiation_type MoK\a
_diffrn_radiation_wavelength 0.71073
_diffrn_reflns_av_R_equivalents 0.0573
_diffrn_reflns_av_sigmaI/netI 0.0555
_diffrn_reflns_limit_h_max 14
_diffrn_reflns_limit_h_min -8
_diffrn_reflns_limit_k_max 21
_diffrn_reflns_limit_k_min -20
_diffrn_reflns_limit_l_max 18
_diffrn_reflns_limit_l_min -18
_diffrn_reflns_number 18847
_diffrn_reflns_theta_full 27.49
_diffrn_reflns_theta_max 27.49
_diffrn_reflns_theta_min 2.28
_exptl_absorpt_coefficient_mu 4.182
_exptl_absorpt_correction_T_max 0.605
_exptl_absorpt_correction_T_min 0.211
_exptl_absorpt_correction_type multi-scan
_exptl_absorpt_process_details 'CrystalClear (Rigaku/MSC Inc., 2005)'
_exptl_crystal_colour Orange
_exptl_crystal_density_diffrn 2.090
_exptl_crystal_density_method 'not measured'
_exptl_crystal_description Prismatic
_exptl_crystal_F_000 1506
_exptl_crystal_size_max 0.35
_exptl_crystal_size_mid 0.20
_exptl_crystal_size_min 0.12
_refine_diff_density_max 1.540
_refine_diff_density_min -1.686
_refine_diff_density_rms 0.185
_refine_ls_extinction_method none
_refine_ls_goodness_of_fit_ref 1.127
_refine_ls_hydrogen_treatment constr
_refine_ls_matrix_type full
_refine_ls_number_parameters 245
_refine_ls_number_reflns 5698
_refine_ls_number_restraints 0
_refine_ls_restrained_S_all 1.127
_refine_ls_R_factor_all 0.0518
_refine_ls_R_factor_gt 0.0440
_refine_ls_shift/su_max 0.001
_refine_ls_shift/su_mean 0.000
_refine_ls_structure_factor_coef Fsqd
_refine_ls_weighting_details 'calc w=1/[\s^2^(Fo^2^)+(0.0396P)^2^+0.8000P] where P=(Fo^2^+2Fc^2^)/3'
_refine_ls_weighting_scheme calc
_refine_ls_wR_factor_gt 0.0968
_refine_ls_wR_factor_ref 0.1027
_reflns_number_gt 5002
_reflns_number_total 5698
_reflns_threshold_expression >2sigma(I)
_cod_data_source_file ic901044k_si_001_1.cif
_cod_data_source_block compound-1
_cod_depositor_comments
;
The following automatic conversions were performed:
'_exptl_absorpt_correction_type' value 'Multi-scan' changed to
'multi-scan' according to
'/home/saulius/struct/CIF-dictionaries/cif_core.dic' dictionary named
'cif_core.dic' version 2.4.1 from 2010-06-29.

Automatic conversion script
Id: cif_fix_enum 1527 2010-12-29 10:47:43Z saulius 
;
_cod_original_cell_volume 2493.3(14)
_cod_original_sg_symbol_H-M 'P 21/n'
_cod_original_formula_sum 'C16 H65 La2 N16 O0.50 S10 Sb2 Sn2'
_cod_database_code 4303071

loop_
_symmetry_equiv_pos_as_xyz
'x, y, z'
'-x+1/2, y+1/2, -z+1/2'
'-x, -y, -z'
'x-1/2, -y-1/2, z-1/2'

loop_
_atom_site_label
_atom_site_type_symbol
_atom_site_fract_x
_atom_site_fract_y
_atom_site_fract_z
_atom_site_U_iso_or_equiv
_atom_site_adp_type
_atom_site_occupancy
_atom_site_symmetry_multiplicity
_atom_site_calc_flag
_atom_site_refinement_flags
_atom_site_disorder_assembly
_atom_site_disorder_group
La1 La 0.00624(3) 0.278348(18) 0.55341(2) 0.02534(10) Uani 1 1 d . . .
Sb1 Sb 0.59090(3) 0.61188(2) 0.57861(3) 0.02855(11) Uani 1 1 d . . .
Sn1 Sn 0.35343(3) 0.45896(2) 0.65547(2) 0.02512(11) Uani 1 1 d . . .
S1 S 0.35864(16) 0.42036(10) 0.81223(11) 0.0412(4) Uani 1 1 d . A .
S2 S 0.51920(14) 0.39275(10) 0.58702(11) 0.0356(3) Uani 1 1 d . . .
S3 S 0.17036(13) 0.42894(9) 0.54681(10) 0.0307(3) Uani 1 1 d . A .
S4 S 0.39367(14) 0.60609(8) 0.65153(11) 0.0317(3) Uani 1 1 d . A .
S5 S 0.61317(15) 0.75359(9) 0.59814(11) 0.0389(4) Uani 1 1 d . . .
N1 N 0.0572(5) 0.1110(3) 0.5433(4) 0.0430(13) Uani 1 1 d . A .
H1A H 0.0377 0.0859 0.5950 0.052 Uiso 1 1 calc R . .
H1B H 0.0088 0.0895 0.4923 0.052 Uiso 1 1 calc R . .
N2 N 0.2452(4) 0.2301(3) 0.6022(4) 0.0384(12) Uani 1 1 d . A .
H2A H 0.2887 0.2487 0.5579 0.046 Uiso 1 1 calc R . .
H2B H 0.2764 0.2551 0.6570 0.046 Uiso 1 1 calc R . .
C1 C 0.1903(6) 0.0955(4) 0.5370(5) 0.0474(17) Uani 1 1 d . . .
H1C H 0.2083 0.1131 0.4759 0.057 Uiso 1 1 calc R A .
H1D H 0.2080 0.0374 0.5437 0.057 Uiso 1 1 calc R . .
C2 C 0.2707(6) 0.1419(4) 0.6143(5) 0.0466(16) Uani 1 1 d . A .
H2C H 0.2527 0.1241 0.6755 0.056 Uiso 1 1 calc R . .
H2D H 0.3585 0.1312 0.6120 0.056 Uiso 1 1 calc R . .
N3 N 0.0573(4) 0.3308(3) 0.7350(3) 0.0343(11) Uani 1 1 d . A .
H3A H 0.0334 0.2921 0.7731 0.041 Uiso 1 1 calc R . .
H3B H 0.1407 0.3376 0.7509 0.041 Uiso 1 1 calc R . .
N4 N -0.1522(5) 0.3933(3) 0.6023(4) 0.0380(12) Uani 1 1 d . A .
H4A H -0.1375 0.4408 0.5740 0.046 Uiso 1 1 calc R . .
H4B H -0.2313 0.3781 0.5796 0.046 Uiso 1 1 calc R . .
C3 C -0.0061(6) 0.4085(4) 0.7508(5) 0.0466(16) Uani 1 1 d . . .
H3C H 0.0365 0.4533 0.7248 0.056 Uiso 1 1 calc R A .
H3D H -0.0007 0.4177 0.8183 0.056 Uiso 1 1 calc R . .
C4 C -0.1422(6) 0.4080(4) 0.7056(4) 0.0415(15) Uani 1 1 d . A .
H4C H -0.1866 0.3653 0.7339 0.050 Uiso 1 1 calc R . .
H4D H -0.1804 0.4601 0.7165 0.050 Uiso 1 1 calc R . .
N5 N 0.0681(5) 0.2341(3) 0.3827(3) 0.0360(11) Uani 1 1 d . A .
H5A H 0.1522 0.2351 0.3878 0.043 Uiso 1 1 calc R . .
H5B H 0.0434 0.1820 0.3710 0.043 Uiso 1 1 calc R . .
N6 N -0.0694(5) 0.3779(3) 0.4049(4) 0.0370(11) Uani 1 1 d . A .
H6A H -0.1497 0.3662 0.3812 0.044 Uiso 1 1 calc R . .
H6B H -0.0666 0.4300 0.4254 0.044 Uiso 1 1 calc R . .
C5 C 0.0161(8) 0.2837(4) 0.3010(5) 0.0539(19) Uani 1 1 d . . .
H5C H -0.0670 0.2639 0.2754 0.065 Uiso 1 1 calc R A .
H5D H 0.0685 0.2784 0.2522 0.065 Uiso 1 1 calc R . .
C6 C 0.0086(7) 0.3703(4) 0.3276(4) 0.0501(17) Uani 1 1 d . A .
H6C H -0.0287 0.4021 0.2731 0.060 Uiso 1 1 calc R . .
H6D H 0.0922 0.3915 0.3492 0.060 Uiso 1 1 calc R . .
N7A N -0.1350(5) 0.1923(3) 0.6612(4) 0.0479(14) Uani 0.61(2) 1 d P A 1
H7A H -0.1018 0.1420 0.6720 0.057 Uiso 0.61(2) 1 calc PR A 1
H7B H -0.1318 0.2175 0.7175 0.057 Uiso 0.61(2) 1 calc PR A 1
N8A N -0.2182(5) 0.2209(3) 0.4653(4) 0.0405(12) Uani 0.61(2) 1 d P A 1
H8A H -0.2710 0.2637 0.4543 0.049 Uiso 0.61(2) 1 calc PR A 1
H8B H -0.2071 0.2008 0.4087 0.049 Uiso 0.61(2) 1 calc PR A 1
C7A C -0.2752(13) 0.1838(10) 0.6139(10) 0.052(5) Uani 0.61(2) 1 d P A 1
H7C H -0.3167 0.1425 0.6466 0.062 Uiso 0.61(2) 1 calc PR A 1
H7D H -0.3185 0.2354 0.6173 0.062 Uiso 0.61(2) 1 calc PR A 1
C8A C -0.2783(13) 0.1595(9) 0.5126(10) 0.039(3) Uani 0.61(2) 1 d P A 1
H8C H -0.2356 0.1076 0.5094 0.047 Uiso 0.61(2) 1 calc PR A 1
H8D H -0.3645 0.1531 0.4820 0.047 Uiso 0.61(2) 1 calc PR A 1
N7B N -0.1350(5) 0.1923(3) 0.6612(4) 0.0479(14) Uani 0.39(2) 1 d P A 2
H7E H -0.0829 0.1663 0.7070 0.057 Uiso 0.39(2) 1 calc PR A 2
H7F H -0.1803 0.2281 0.6896 0.057 Uiso 0.39(2) 1 calc PR A 2
N8B N -0.2182(5) 0.2209(3) 0.4653(4) 0.0405(12) Uani 0.39(2) 1 d P A 2
H8E H -0.2601 0.2616 0.4316 0.049 Uiso 0.39(2) 1 calc PR A 2
H8F H -0.2051 0.1809 0.4248 0.049 Uiso 0.39(2) 1 calc PR A 2
C7B C -0.2210(18) 0.1316(12) 0.6107(13) 0.045(6) Uani 0.39(2) 1 d P A 2
H7G H -0.2685 0.1036 0.6531 0.054 Uiso 0.39(2) 1 calc PR A 2
H7H H -0.1765 0.0916 0.5784 0.054 Uiso 0.39(2) 1 calc PR A 2
C8B C -0.304(2) 0.1850(17) 0.542(2) 0.054(7) Uani 0.39(2) 1 d P A 2
H8G H -0.3375 0.2297 0.5745 0.065 Uiso 0.39(2) 1 calc PR A 2
H8H H -0.3737 0.1533 0.5088 0.065 Uiso 0.39(2) 1 calc PR A 2
O1 O 0.6363(19) 0.5036(12) 0.8345(14) 0.059(5) Uani 0.25 1 d P . .
H1E H 0.5880 0.4800 0.8686 0.089 Uiso 0.25 1 d PR . .
H1F H 0.5813 0.5266 0.7927 0.089 Uiso 0.25 1 d PR . .

loop_
_atom_site_aniso_label
_atom_site_aniso_U_11
_atom_site_aniso_U_22
_atom_site_aniso_U_33
_atom_site_aniso_U_23
_atom_site_aniso_U_13
_atom_site_aniso_U_12
La1 0.02101(19) 0.02757(18) 0.02563(17) 0.00112(11) -0.00184(13) -0.00056(11)
Sb1 0.0217(2) 0.0339(2) 0.0293(2) -0.00256(15) 0.00173(15) -0.00247(14)
Sn1 0.0214(2) 0.0281(2) 0.0247(2) -0.00153(14) -0.00008(15) -0.00122(14)
S1 0.0436(10) 0.0508(10) 0.0279(7) 0.0084(7) 0.0013(6) 0.0016(7)
S2 0.0244(8) 0.0455(8) 0.0348(8) -0.0092(6) -0.0021(6) 0.0075(6)
S3 0.0244(7) 0.0323(7) 0.0322(7) 0.0006(6) -0.0049(5) -0.0058(6)
S4 0.0259(8) 0.0293(7) 0.0411(8) -0.0037(6) 0.0089(6) -0.0035(6)
S5 0.0399(9) 0.0364(8) 0.0422(9) -0.0114(7) 0.0125(7) -0.0120(7)
N1 0.042(3) 0.037(3) 0.050(3) 0.006(2) 0.004(3) -0.003(2)
N2 0.026(3) 0.046(3) 0.041(3) 0.005(2) -0.001(2) 0.002(2)
C1 0.049(4) 0.040(4) 0.054(4) 0.004(3) 0.012(3) 0.012(3)
C2 0.034(4) 0.059(4) 0.045(4) 0.017(3) 0.002(3) 0.015(3)
N3 0.029(3) 0.041(3) 0.032(3) -0.001(2) 0.001(2) -0.004(2)
N4 0.028(3) 0.046(3) 0.040(3) 0.011(2) 0.007(2) 0.002(2)
C3 0.045(4) 0.049(4) 0.045(4) -0.012(3) 0.007(3) -0.006(3)
C4 0.041(4) 0.043(3) 0.043(4) 0.001(3) 0.013(3) 0.006(3)
N5 0.034(3) 0.045(3) 0.029(3) 0.005(2) 0.003(2) 0.000(2)
N6 0.032(3) 0.031(3) 0.043(3) 0.001(2) -0.010(2) 0.000(2)
C5 0.074(5) 0.051(4) 0.035(4) 0.007(3) 0.002(3) -0.002(4)
C6 0.058(5) 0.058(4) 0.031(3) 0.006(3) -0.001(3) -0.003(3)
N7A 0.061(4) 0.049(3) 0.034(3) -0.001(2) 0.008(3) -0.020(3)
N8A 0.033(3) 0.040(3) 0.043(3) -0.002(2) -0.008(2) 0.000(2)
C7A 0.050(9) 0.056(9) 0.053(8) -0.001(7) 0.019(7) -0.022(7)
C8A 0.022(7) 0.055(9) 0.041(8) -0.002(6) 0.008(5) -0.006(5)
N7B 0.061(4) 0.049(3) 0.034(3) -0.001(2) 0.008(3) -0.020(3)
N8B 0.033(3) 0.040(3) 0.043(3) -0.002(2) -0.008(2) 0.000(2)
C7B 0.046(12) 0.031(10) 0.059(12) 0.012(8) 0.017(9) -0.009(8)
C8B 0.022(11) 0.067(17) 0.08(2) -0.010(14) 0.022(12) -0.012(10)
O1 0.058(13) 0.062(13) 0.056(13) 0.004(10) 0.003(10) -0.002(10)

loop_
_atom_type_symbol
_atom_type_description
_atom_type_scat_dispersion_real
_atom_type_scat_dispersion_imag
_atom_type_scat_source
C C 0.0033 0.0016 'International Tables Vol C Tables 4.2.6.8 and 6.1.1.4'
H H 0.0000 0.0000 'International Tables Vol C Tables 4.2.6.8 and 6.1.1.4'
N N 0.0061 0.0033 'International Tables Vol C Tables 4.2.6.8 and 6.1.1.4'
O O 0.0106 0.0060 'International Tables Vol C Tables 4.2.6.8 and 6.1.1.4'
S S 0.1246 0.1234 'International Tables Vol C Tables 4.2.6.8 and 6.1.1.4'
Sn Sn -0.6537 1.4246 'International Tables Vol C Tables 4.2.6.8 and 6.1.1.4'
Sb Sb -0.5866 1.5461 'International Tables Vol C Tables 4.2.6.8 and 6.1.1.4'
La La -0.2871 2.4523 'International Tables Vol C Tables 4.2.6.8 and 6.1.1.4'

loop_
_geom_angle_atom_site_label_1
_geom_angle_atom_site_label_2
_geom_angle_atom_site_label_3
_geom_angle
_geom_angle_site_symmetry_1
_geom_angle_site_symmetry_3
_geom_angle_publ_flag
N2 La1 N6 122.77(15) . . ?
N2 La1 N4 139.29(16) . . ?
N6 La1 N4 70.13(15) . . ?
N2 La1 N3 78.55(15) . . ?
N6 La1 N3 123.73(15) . . ?
N4 La1 N3 64.77(15) . . ?
N2 La1 N8A 140.39(15) . . ?
N6 La1 N8A 72.88(15) . . ?
N4 La1 N8A 78.77(16) . . ?
N3 La1 N8A 125.86(15) . . ?
N2 La1 N7A 107.61(17) . . ?
N6 La1 N7A 129.03(17) . . ?
N4 La1 N7A 77.19(16) . . ?
N3 La1 N7A 70.58(15) . . ?
N8A La1 N7A 63.02(16) . . ?
N2 La1 N5 78.11(16) . . ?
N6 La1 N5 62.69(15) . . ?
N4 La1 N5 132.00(15) . . ?
N3 La1 N5 154.24(15) . . ?
N8A La1 N5 79.63(16) . . ?
N7A La1 N5 127.45(15) . . ?
N2 La1 N1 62.43(16) . . ?
N6 La1 N1 125.87(16) . . ?
N4 La1 N1 146.04(15) . . ?
N3 La1 N1 110.29(15) . . ?
N8A La1 N1 78.88(16) . . ?
N7A La1 N1 69.97(16) . . ?
N5 La1 N1 67.48(15) . . ?
N2 La1 S3 72.81(11) . . ?
N6 La1 S3 66.02(11) . . ?
N4 La1 S3 80.92(11) . . ?
N3 La1 S3 75.09(10) . . ?
N8A La1 S3 138.28(11) . . ?
N7A La1 S3 144.66(12) . . ?
N5 La1 S3 87.71(11) . . ?
N1 La1 S3 131.93(12) . . ?
S5 Sb1 S2 99.73(6) . 3_666 ?
S5 Sb1 S4 93.75(5) . . ?
S2 Sb1 S4 94.92(6) 3_666 . ?
S1 Sn1 S3 117.95(6) . . ?
S1 Sn1 S2 111.24(6) . . ?
S3 Sn1 S2 103.63(6) . . ?
S1 Sn1 S4 108.18(6) . . ?
S3 Sn1 S4 108.77(5) . . ?
S2 Sn1 S4 106.47(5) . . ?
Sn1 S2 Sb1 97.27(6) . 3_666 ?
Sn1 S3 La1 125.29(6) . . ?
Sn1 S4 Sb1 102.22(5) . . ?
C1 N1 La1 111.9(4) . . ?
C1 N1 H1A 109.2 . . ?
La1 N1 H1A 109.2 . . ?
C1 N1 H1B 109.2 . . ?
La1 N1 H1B 109.2 . . ?
H1A N1 H1B 107.9 . . ?
C2 N2 La1 118.2(4) . . ?
C2 N2 H2A 107.8 . . ?
La1 N2 H2A 107.8 . . ?
C2 N2 H2B 107.8 . . ?
La1 N2 H2B 107.8 . . ?
H2A N2 H2B 107.1 . . ?
N1 C1 C2 108.9(5) . . ?
N1 C1 H1C 109.9 . . ?
C2 C1 H1C 109.9 . . ?
N1 C1 H1D 109.9 . . ?
C2 C1 H1D 109.9 . . ?
H1C C1 H1D 108.3 . . ?
N2 C2 C1 109.4(5) . . ?
N2 C2 H2C 109.8 . . ?
C1 C2 H2C 109.8 . . ?
N2 C2 H2D 109.8 . . ?
C1 C2 H2D 109.8 . . ?
H2C C2 H2D 108.2 . . ?
C3 N3 La1 112.9(4) . . ?
C3 N3 H3A 109.0 . . ?
La1 N3 H3A 109.0 . . ?
C3 N3 H3B 109.0 . . ?
La1 N3 H3B 109.0 . . ?
H3A N3 H3B 107.8 . . ?
C4 N4 La1 114.8(4) . . ?
C4 N4 H4A 108.6 . . ?
La1 N4 H4A 108.6 . . ?
C4 N4 H4B 108.6 . . ?
La1 N4 H4B 108.6 . . ?
H4A N4 H4B 107.5 . . ?
N3 C3 C4 112.0(5) . . ?
N3 C3 H3C 109.2 . . ?
C4 C3 H3C 109.2 . . ?
N3 C3 H3D 109.2 . . ?
C4 C3 H3D 109.2 . . ?
H3C C3 H3D 107.9 . . ?
N4 C4 C3 109.9(5) . . ?
N4 C4 H4C 109.7 . . ?
C3 C4 H4C 109.7 . . ?
N4 C4 H4D 109.7 . . ?
C3 C4 H4D 109.7 . . ?
H4C C4 H4D 108.2 . . ?
C5 N5 La1 116.9(4) . . ?
C5 N5 H5A 108.1 . . ?
La1 N5 H5A 108.1 . . ?
C5 N5 H5B 108.1 . . ?
La1 N5 H5B 108.1 . . ?
H5A N5 H5B 107.3 . . ?
C6 N6 La1 113.3(4) . . ?
C6 N6 H6A 108.9 . . ?
La1 N6 H6A 108.9 . . ?
C6 N6 H6B 108.9 . . ?
La1 N6 H6B 108.9 . . ?
H6A N6 H6B 107.7 . . ?
N5 C5 C6 110.9(6) . . ?
N5 C5 H5C 109.5 . . ?
C6 C5 H5C 109.5 . . ?
N5 C5 H5D 109.5 . . ?
C6 C5 H5D 109.5 . . ?
H5C C5 H5D 108.1 . . ?
C5 C6 N6 109.3(5) . . ?
C5 C6 H6C 109.8 . . ?
N6 C6 H6C 109.8 . . ?
C5 C6 H6D 109.8 . . ?
N6 C6 H6D 109.8 . . ?
H6C C6 H6D 108.3 . . ?
C7A N7A La1 113.0(5) . . ?
C7A N7A H7A 109.0 . . ?
La1 N7A H7A 109.0 . . ?
C7A N7A H7B 109.0 . . ?
La1 N7A H7B 109.0 . . ?
H7A N7A H7B 107.8 . . ?
C8A N8A La1 117.6(7) . . ?
C8A N8A H8A 107.9 . . ?
La1 N8A H8A 107.9 . . ?
C8A N8A H8B 107.9 . . ?
La1 N8A H8B 107.9 . . ?
H8A N8A H8B 107.2 . . ?
C8A C7A N7A 108.3(11) . . ?
C8A C7A H7C 110.0 . . ?
N7A C7A H7C 110.0 . . ?
C8A C7A H7D 110.0 . . ?
N7A C7A H7D 110.0 . . ?
H7C C7A H7D 108.4 . . ?
N8A C8A C7A 109.4(12) . . ?
N8A C8A H8C 109.8 . . ?
C7A C8A H8C 109.8 . . ?
N8A C8A H8D 109.8 . . ?
C7A C8A H8D 109.8 . . ?
H8C C8A H8D 108.2 . . ?
C8B C7B H7G 111.5 . . ?
C8B C7B H7H 111.5 . . ?
H7G C7B H7H 109.3 . . ?
C7B C8B H8G 110.2 . . ?
C7B C8B H8H 110.2 . . ?
H8G C8B H8H 108.5 . . ?
H1E O1 H1F 100.2 . . ?

loop_
_geom_bond_atom_site_label_1
_geom_bond_atom_site_label_2
_geom_bond_distance
_geom_bond_site_symmetry_2
_geom_bond_publ_flag
La1 N2 2.683(5) . ?
La1 N6 2.697(5) . ?
La1 N4 2.706(5) . ?
La1 N3 2.708(5) . ?
La1 N8A 2.717(5) . ?
La1 N7A 2.725(5) . ?
La1 N5 2.730(5) . ?
La1 N1 2.797(5) . ?
La1 S3 3.0424(16) . ?
Sb1 S5 2.3396(17) . ?
Sb1 S2 2.4793(17) 3_666 ?
Sb1 S4 2.5178(15) . ?
Sn1 S1 2.3224(17) . ?
Sn1 S3 2.3654(15) . ?
Sn1 S2 2.4270(16) . ?
Sn1 S4 2.4447(16) . ?
S2 Sb1 2.4793(17) 3_666 ?
N1 C1 1.476(8) . ?
N1 H1A 0.9000 . ?
N1 H1B 0.9000 . ?
N2 C2 1.472(8) . ?
N2 H2A 0.9000 . ?
N2 H2B 0.9000 . ?
C1 C2 1.499(9) . ?
C1 H1C 0.9700 . ?
C1 H1D 0.9700 . ?
C2 H2C 0.9700 . ?
C2 H2D 0.9700 . ?
N3 C3 1.476(8) . ?
N3 H3A 0.9000 . ?
N3 H3B 0.9000 . ?
N4 C4 1.485(8) . ?
N4 H4A 0.9000 . ?
N4 H4B 0.9000 . ?
C3 C4 1.509(9) . ?
C3 H3C 0.9700 . ?
C3 H3D 0.9700 . ?
C4 H4C 0.9700 . ?
C4 H4D 0.9700 . ?
N5 C5 1.460(8) . ?
N5 H5A 0.9000 . ?
N5 H5B 0.9000 . ?
N6 C6 1.499(8) . ?
N6 H6A 0.9000 . ?
N6 H6B 0.9000 . ?
C5 C6 1.471(9) . ?
C5 H5C 0.9700 . ?
C5 H5D 0.9700 . ?
C6 H6C 0.9700 . ?
C6 H6D 0.9700 . ?
N7A C7A 1.564(15) . ?
N7A H7A 0.9000 . ?
N7A H7B 0.9000 . ?
N8A C8A 1.423(15) . ?
N8A H8A 0.9000 . ?
N8A H8B 0.9000 . ?
C7A C8A 1.497(19) . ?
C7A H7C 0.9700 . ?
C7A H7D 0.9700 . ?
C8A H8C 0.9700 . ?
C8A H8D 0.9700 . ?
C7B C8B 1.50(3) . ?
C7B H7G 0.9700 . ?
C7B H7H 0.9700 . ?
C8B H8G 0.9700 . ?
C8B H8H 0.9700 . ?
O1 H1E 0.8599 . ?
O1 H1F 0.8602 . ?

loop_
_geom_hbond_atom_site_label_D
_geom_hbond_atom_site_label_H
_geom_hbond_atom_site_label_A
_geom_hbond_distance_DH
_geom_hbond_distance_HA
_geom_hbond_distance_DA
_geom_hbond_angle_DHA
_geom_hbond_site_symmetry_A
N2 H2A S5 0.90 2.62 3.468(5) 157.3 3_666
N5 H5A S5 0.90 2.52 3.416(5) 176.8 3_666
N3 H3B S1 0.90 2.74 3.580(5) 156.6 .
N1 H1B S1 0.90 2.82 3.682(6) 159.9 4_565
N3 H3A S5 0.90 2.69 3.476(5) 146.9 2_546
N4 H4A S3 0.90 2.73 3.590(5) 160.4 3_566
N4 H4B S2 0.90 2.72 3.521(5) 148.3 1_455
N5 H5B S1 0.90 2.64 3.432(5) 147.8 4_565
N6 H6A S4 0.90 2.64 3.477(5) 154.8 3_566
N6 H6B S3 0.90 2.62 3.444(5) 152.7 3_566
N7A H7B S5 0.90 2.68 3.559(5) 165.4 2_546
N8A H8A S4 0.90 2.82 3.656(5) 155.8 3_566
N8A H8B S1 0.90 2.58 3.375(6) 148.2 4_565
N7B H7E S4 0.90 2.82 3.708(6) 170.8 2_546
N8B H8E S4 0.90 2.76 3.656(5) 173.2 3_566
N8B H8F S1 0.90 2.48 3.375(6) 172.3 4_565
N1 H1A O1 0.90 2.64 3.42(2) 145.2 2_546
N7A H7A O1 0.90 2.29 3.08(2) 146.7 2_546
O1 H1E S1 0.86 2.67 3.26(2) 127.6 .
O1 H1F S4 0.86 2.93 3.79(2) 179.6 .
